data_4064597
loop_
_publ_author_name
'Khan, Shabana'
'Sen, Sakya S.'
'Michel, Reent'
'Kratzert, Daniel'
'Roesky, Herbert W.'
'Stalke, Dietmar'

_publ_section_title
;
 Formation of a Unsymmetrical Ring System via C--H Bond Activation of
 Diazobenzene by Stable N-Heterocyclic Chlorosilylene (PhC(NtBu)2SiCl)
;
_journal_issue 10
_journal_name_full Organometallics
_journal_page_first 2643
_journal_paper_doi 10.1021/om200207v
_journal_volume 30
_journal_year 2011
_chemical_formula_moiety 'C42 H55 Cl N6 Si2, C7 H8'
_chemical_formula_sum 'C49 H63 Cl N6 Si2'
_chemical_formula_weight 827.68
_chemical_name_systematic
; 
 ? 
;
_space_group_IT_number 2
_symmetry_cell_setting triclinic
_symmetry_space_group_name_Hall '-P 1'
_symmetry_space_group_name_H-M 'P -1'
_atom_sites_solution_hydrogens geom
_atom_sites_solution_primary direct
_atom_sites_solution_secondary difmap
_audit_creation_method SHELXL-97
_cell_angle_alpha 94.310(2)
_cell_angle_beta 97.304(2)
_cell_angle_gamma 108.196(2)
_cell_formula_units_Z 1
_cell_length_a 9.3427(11)
_cell_length_b 10.7563(13)
_cell_length_c 12.2182(15)
_cell_measurement_reflns_used 9210
_cell_measurement_temperature 100(2)
_cell_measurement_theta_max 26.392
_cell_measurement_theta_min 2.324
_cell_volume 1148.4(2)
_computing_cell_refinement 'SAINT V7.68A'
_computing_data_collection 'APEX2 v2010.7-0'
_computing_data_reduction 'SAINT V7.68A'
_computing_molecular_graphics 'XP in SHELXTL Version 2008/3'
_computing_publication_material 'XP in SHELXTL Version 2008/3'
_computing_structure_refinement 'SHELXL in SHELXTL Version 2008/3'
_computing_structure_solution 'SHELXS in SHELXTL Version 2008/3'
_diffrn_ambient_temperature 100(2)
_diffrn_measured_fraction_theta_full 0.998
_diffrn_measured_fraction_theta_max 0.998
_diffrn_measurement_device_type 'Bruker Smart Apex II with D8-Goniometer'
_diffrn_measurement_method 'omega scans'
_diffrn_radiation_monochromator 'INCOATEC Quazar mirror optics'
_diffrn_radiation_source 'INCOATEC Mo Microsource'
_diffrn_radiation_type MoK\a
_diffrn_radiation_wavelength 0.71073
_diffrn_reflns_av_R_equivalents 0.0348
_diffrn_reflns_av_sigmaI/netI 0.0236
_diffrn_reflns_limit_h_max 11
_diffrn_reflns_limit_h_min -11
_diffrn_reflns_limit_k_max 13
_diffrn_reflns_limit_k_min -13
_diffrn_reflns_limit_l_max 15
_diffrn_reflns_limit_l_min -15
_diffrn_reflns_number 27534
_diffrn_reflns_theta_full 26.47
_diffrn_reflns_theta_max 26.47
_diffrn_reflns_theta_min 1.69
_exptl_absorpt_coefficient_mu 0.176
_exptl_absorpt_correction_T_max 0.98392
_exptl_absorpt_correction_T_min 0.89511
_exptl_absorpt_correction_type multi-scan
_exptl_absorpt_process_details SADABS-2008/1
_exptl_crystal_colour yellow
_exptl_crystal_density_diffrn 1.197
_exptl_crystal_density_method 'not measured'
_exptl_crystal_description block
_exptl_crystal_F_000 444
_exptl_crystal_size_max 0.2
_exptl_crystal_size_mid 0.2
_exptl_crystal_size_min 0.1
_refine_diff_density_max 0.366
_refine_diff_density_min -0.305
_refine_diff_density_rms 0.062
_refine_ls_extinction_method none
_refine_ls_goodness_of_fit_ref 1.196
_refine_ls_hydrogen_treatment mixed
_refine_ls_matrix_type full
_refine_ls_number_parameters 331
_refine_ls_number_reflns 4737
_refine_ls_number_restraints 72
_refine_ls_restrained_S_all 1.188
_refine_ls_R_factor_all 0.0646
_refine_ls_R_factor_gt 0.0611
_refine_ls_shift/su_max 0.000
_refine_ls_shift/su_mean 0.000
_refine_ls_structure_factor_coef Fsqd
_refine_ls_weighting_details 'calc w=1/[\s^2^(Fo^2^)+(0.0150P)^2^+2.3944P] where P=(Fo^2^+2Fc^2^)/3'
_refine_ls_weighting_scheme calc
_refine_ls_wR_factor_gt 0.1343
_refine_ls_wR_factor_ref 0.1357
_reflns_number_gt 4419
_reflns_number_total 4737
_reflns_threshold_expression >2sigma(I)
_cod_data_source_file om200207v_si_001.cif
_cod_data_source_block p-1
_cod_original_sg_symbol_H-M P-1
_cod_database_code 4064597

loop_
_symmetry_equiv_pos_as_xyz
'x, y, z'
'-x, -y, -z'

loop_
_atom_site_label
_atom_site_type_symbol
_atom_site_fract_x
_atom_site_fract_y
_atom_site_fract_z
_atom_site_U_iso_or_equiv
_atom_site_adp_type
_atom_site_occupancy
_atom_site_symmetry_multiplicity
_atom_site_calc_flag
_atom_site_refinement_flags
_atom_site_disorder_assembly
_atom_site_disorder_group
C1 C 0.6582(3) 0.1212(3) 0.2651(2) 0.0189(5) Uani 1 1 d . . .
C2 C 0.7865(3) 0.1767(3) 0.3467(2) 0.0241(6) Uani 1 1 d . . .
H2 H 0.8282 0.2697 0.3646 0.029 Uiso 1 1 calc R . .
C3 C 0.8527(3) 0.0946(3) 0.4016(2) 0.0310(7) Uani 1 1 d . . .
H3 H 0.9382 0.1318 0.4588 0.037 Uiso 1 1 calc R . .
C4 C 0.7952(4) -0.0406(3) 0.3736(3) 0.0344(7) Uani 1 1 d . . .
H4 H 0.8423 -0.0957 0.4107 0.041 Uiso 1 1 calc R . .
C5 C 0.6690(4) -0.0959(3) 0.2916(3) 0.0303(6) Uani 1 1 d . . .
H5 H 0.6301 -0.1888 0.2719 0.036 Uiso 1 1 calc R . .
C6 C 0.5997(3) -0.0155(3) 0.2382(2) 0.0228(6) Uani 1 1 d . . .
H6 H 0.5119 -0.0536 0.1831 0.027 Uiso 1 1 calc R . .
C7 C 0.5835(3) 0.2087(2) 0.2094(2) 0.0162(5) Uani 1 1 d . . .
C8 C 0.7582(3) 0.2820(2) 0.0651(2) 0.0171(5) Uani 1 1 d . . .
C9 C 0.7442(3) 0.1375(3) 0.0345(2) 0.0233(6) Uani 1 1 d . . .
H9A H 0.7797 0.1024 0.1005 0.035 Uiso 1 1 calc R . .
H9B H 0.8067 0.1316 -0.0231 0.035 Uiso 1 1 calc R . .
H9C H 0.6373 0.0863 0.0063 0.035 Uiso 1 1 calc R . .
C10 C 0.9205(3) 0.3579(3) 0.1237(2) 0.0266(6) Uani 1 1 d . . .
H10A H 0.9326 0.4519 0.1370 0.040 Uiso 1 1 calc R . .
H10B H 0.9938 0.3459 0.0767 0.040 Uiso 1 1 calc R . .
H10C H 0.9390 0.3247 0.1948 0.040 Uiso 1 1 calc R . .
C11 C 0.7278(3) 0.3389(3) -0.0434(2) 0.0252(6) Uani 1 1 d . . .
H11A H 0.6206 0.2977 -0.0770 0.038 Uiso 1 1 calc R . .
H11B H 0.7933 0.3210 -0.0950 0.038 Uiso 1 1 calc R . .
H11C H 0.7503 0.4343 -0.0278 0.038 Uiso 1 1 calc R . .
C12 C 0.3638(3) 0.1828(3) 0.3162(2) 0.0239(6) Uani 1 1 d . . .
C13 C 0.2990(4) 0.0325(3) 0.3117(3) 0.0328(7) Uani 1 1 d . . .
H13A H 0.2522 -0.0063 0.2353 0.049 Uiso 1 1 calc R . .
H13B H 0.2217 0.0098 0.3607 0.049 Uiso 1 1 calc R . .
H13C H 0.3815 -0.0021 0.3363 0.049 Uiso 1 1 calc R . .
C14 C 0.4601(4) 0.2425(3) 0.4296(2) 0.0373(7) Uani 1 1 d . . .
H14A H 0.5432 0.2054 0.4427 0.056 Uiso 1 1 calc R . .
H14B H 0.3960 0.2222 0.4877 0.056 Uiso 1 1 calc R . .
H14C H 0.5029 0.3384 0.4312 0.056 Uiso 1 1 calc R . .
C15 C 0.2285(4) 0.2348(3) 0.2989(3) 0.0363(7) Uani 1 1 d . . .
H15A H 0.2664 0.3310 0.3010 0.054 Uiso 1 1 calc R . .
H15B H 0.1667 0.2112 0.3579 0.054 Uiso 1 1 calc R . .
H15C H 0.1658 0.1956 0.2265 0.054 Uiso 1 1 calc R . .
C16 C 0.3259(3) 0.2981(2) 0.0215(2) 0.0168(5) Uani 1 1 d . . .
N1 N 0.4530(2) 0.2230(2) 0.22507(18) 0.0187(4) Uani 1 1 d . . .
N2 N 0.6442(2) 0.2945(2) 0.13802(17) 0.0152(4) Uani 1 1 d . . .
Si1 Si 0.49402(7) 0.36965(6) 0.13230(6) 0.01468(16) Uani 1 1 d . . .
H1 H 0.509(7) 0.438(7) 0.242(5) 0.018 Uiso 0.499(4) 1 d P . .
Cl1 Cl 0.51464(15) 0.50661(13) 0.27568(11) 0.0227(5) Uani 0.501(4) 1 d P . .
N3 N 0.5505(2) 0.5051(2) 0.05030(17) 0.0172(4) Uani 1 1 d . . .
C17 C 0.2103(3) 0.1758(2) 0.0070(2) 0.0186(5) Uani 1 1 d . . .
H17 H 0.2101 0.1169 0.0612 0.022 Uiso 1 1 calc R . .
C18 C 0.0968(3) 0.1390(2) -0.0842(2) 0.0218(5) Uani 1 1 d . . .
H18 H 0.0206 0.0547 -0.0935 0.026 Uiso 1 1 calc R . .
C19 C 0.6723(3) 0.6192(2) 0.0628(2) 0.0177(5) Uani 1 1 d . . .
C20 C 0.7912(3) 0.6536(2) 0.1534(2) 0.0223(6) Uani 1 1 d . . .
H20 H 0.7933 0.5949 0.2075 0.027 Uiso 1 1 calc R . .
C21 C 0.9057(3) 0.7740(3) 0.1630(2) 0.0237(6) Uani 1 1 d . . .
H21 H 0.9870 0.7977 0.2239 0.028 Uiso 1 1 calc R . .
C100 C 0.756(3) 0.410(2) 0.6499(17) 0.048(3) Uani 0.194(8) 1 d PDU A -1
H10D H 0.6719 0.4436 0.6276 0.073 Uiso 0.194(8) 1 calc PR A -1
H10E H 0.8023 0.4460 0.7270 0.073 Uiso 0.194(8) 1 calc PR A -1
H10F H 0.7174 0.3137 0.6437 0.073 Uiso 0.194(8) 1 calc PR A -1
C101 C 0.872(3) 0.4512(18) 0.5770(16) 0.035(3) Uani 0.194(8) 1 d PDU A -1
C102 C 0.858(4) 0.527(4) 0.489(3) 0.040(3) Uani 0.194(8) 1 d PDU A -1
H102 H 0.7714 0.5546 0.4753 0.048 Uiso 0.194(8) 1 calc PR A -1
C103 C 0.972(5) 0.561(5) 0.423(3) 0.048(4) Uani 0.194(8) 1 d PDU A -1
H103 H 0.9621 0.6129 0.3647 0.058 Uiso 0.194(8) 1 calc PR A -1
C104 C 1.097(4) 0.521(4) 0.442(3) 0.052(5) Uani 0.194(8) 1 d PDU A -1
H104 H 1.1719 0.5421 0.3942 0.062 Uiso 0.194(8) 1 calc PR A -1
C105 C 1.113(3) 0.452(4) 0.528(3) 0.051(5) Uani 0.194(8) 1 d PDU A -1
H105 H 1.2039 0.4296 0.5433 0.061 Uiso 0.194(8) 1 calc PR A -1
C106 C 1.003(4) 0.413(3) 0.596(2) 0.041(4) Uani 0.194(8) 1 d PDU A -1
H106 H 1.0148 0.3608 0.6537 0.049 Uiso 0.194(8) 1 calc PR A -1
C200 C 0.8155(18) 0.3729(13) 0.6502(11) 0.048(3) Uani 0.306(8) 1 d PDU A -2
H20A H 0.7188 0.3911 0.6478 0.073 Uiso 0.306(8) 1 calc PR A -2
H20B H 0.8752 0.4020 0.7249 0.073 Uiso 0.306(8) 1 calc PR A -2
H20C H 0.7948 0.2779 0.6321 0.073 Uiso 0.306(8) 1 calc PR A -2
C201 C 0.902(2) 0.4440(17) 0.5690(15) 0.035(3) Uani 0.306(8) 1 d PDU A -2
C202 C 0.851(3) 0.530(3) 0.504(2) 0.040(3) Uani 0.306(8) 1 d PDU A -2
H202 H 0.7575 0.5439 0.5126 0.048 Uiso 0.306(8) 1 calc PR A -2
C203 C 0.937(4) 0.593(3) 0.428(2) 0.048(4) Uani 0.306(8) 1 d PDU A -2
H203 H 0.9028 0.6501 0.3843 0.058 Uiso 0.306(8) 1 calc PR A -2
C204 C 1.072(3) 0.573(3) 0.415(2) 0.052(5) Uani 0.306(8) 1 d PDU A -2
H204 H 1.1292 0.6156 0.3621 0.062 Uiso 0.306(8) 1 calc PR A -2
C205 C 1.125(3) 0.492(3) 0.478(2) 0.051(5) Uani 0.306(8) 1 d PDU A -2
H205 H 1.2187 0.4799 0.4683 0.061 Uiso 0.306(8) 1 calc PR A -2
C206 C 1.043(3) 0.428(3) 0.557(2) 0.041(4) Uani 0.306(8) 1 d PDU A -2
H206 H 1.0827 0.3741 0.6017 0.049 Uiso 0.306(8) 1 calc PR A -2

loop_
_atom_site_aniso_label
_atom_site_aniso_U_11
_atom_site_aniso_U_22
_atom_site_aniso_U_33
_atom_site_aniso_U_23
_atom_site_aniso_U_13
_atom_site_aniso_U_12
C1 0.0194(12) 0.0210(13) 0.0179(12) 0.0080(10) 0.0044(10) 0.0069(10)
C2 0.0206(13) 0.0289(14) 0.0212(13) 0.0053(11) 0.0026(11) 0.0055(11)
C3 0.0217(14) 0.0482(19) 0.0259(15) 0.0154(13) 0.0042(11) 0.0125(13)
C4 0.0351(16) 0.0470(19) 0.0365(17) 0.0283(15) 0.0157(13) 0.0261(15)
C5 0.0371(16) 0.0248(14) 0.0371(16) 0.0135(12) 0.0140(13) 0.0161(13)
C6 0.0254(14) 0.0196(13) 0.0244(13) 0.0055(10) 0.0049(11) 0.0078(11)
C7 0.0155(11) 0.0137(11) 0.0167(11) 0.0012(9) 0.0017(9) 0.0016(9)
C8 0.0159(12) 0.0162(12) 0.0212(12) 0.0042(10) 0.0069(10) 0.0062(10)
C9 0.0299(14) 0.0180(13) 0.0266(14) 0.0051(10) 0.0115(11) 0.0110(11)
C10 0.0149(13) 0.0293(15) 0.0337(15) 0.0008(12) 0.0064(11) 0.0040(11)
C11 0.0327(15) 0.0258(14) 0.0244(14) 0.0098(11) 0.0127(12) 0.0152(12)
C12 0.0223(13) 0.0247(14) 0.0243(14) 0.0053(11) 0.0112(11) 0.0037(11)
C13 0.0303(16) 0.0281(15) 0.0412(17) 0.0123(13) 0.0170(13) 0.0048(13)
C14 0.0380(18) 0.0460(19) 0.0244(15) 0.0032(13) 0.0107(13) 0.0065(15)
C15 0.0329(17) 0.0418(18) 0.0416(18) 0.0092(14) 0.0223(14) 0.0154(14)
C16 0.0118(11) 0.0134(11) 0.0244(13) 0.0017(10) 0.0017(9) 0.0037(9)
N1 0.0155(10) 0.0189(11) 0.0213(11) 0.0055(8) 0.0042(8) 0.0039(8)
N2 0.0134(10) 0.0148(10) 0.0191(10) 0.0050(8) 0.0046(8) 0.0054(8)
Si1 0.0122(3) 0.0119(3) 0.0200(3) 0.0023(2) 0.0026(2) 0.0039(2)
Cl1 0.0258(7) 0.0161(7) 0.0257(8) -0.0010(5) 0.0071(5) 0.0057(5)
N3 0.0146(10) 0.0105(10) 0.0237(11) 0.0031(8) -0.0026(9) 0.0022(8)
C17 0.0149(11) 0.0118(11) 0.0296(14) 0.0044(10) 0.0045(10) 0.0043(9)
C18 0.0153(12) 0.0125(12) 0.0349(15) 0.0009(10) 0.0024(11) 0.0018(10)
C19 0.0136(11) 0.0112(11) 0.0270(13) 0.0003(10) 0.0009(10) 0.0036(9)
C20 0.0212(13) 0.0140(12) 0.0288(14) 0.0040(10) -0.0030(11) 0.0039(10)
C21 0.0187(13) 0.0180(13) 0.0304(15) -0.0008(11) -0.0038(11) 0.0041(10)
C100 0.063(8) 0.033(6) 0.041(5) -0.006(4) 0.001(5) 0.009(5)
C101 0.047(7) 0.027(6) 0.023(6) -0.005(4) -0.016(4) 0.009(5)
C102 0.061(6) 0.038(6) 0.015(8) -0.007(6) -0.018(4) 0.018(5)
C103 0.085(12) 0.031(11) 0.017(7) -0.006(6) -0.012(7) 0.012(8)
C104 0.068(10) 0.047(13) 0.024(10) -0.006(6) 0.000(9) -0.001(8)
C105 0.053(8) 0.064(16) 0.022(13) -0.015(7) -0.013(7) 0.015(7)
C106 0.054(9) 0.042(10) 0.019(10) -0.010(7) -0.017(5) 0.018(8)
C200 0.063(8) 0.033(6) 0.041(5) -0.006(4) 0.001(5) 0.009(5)
C201 0.047(7) 0.027(6) 0.023(6) -0.005(4) -0.016(4) 0.009(5)
C202 0.061(6) 0.038(6) 0.015(8) -0.007(6) -0.018(4) 0.018(5)
C203 0.085(12) 0.031(11) 0.017(7) -0.006(6) -0.012(7) 0.012(8)
C204 0.068(10) 0.047(13) 0.024(10) -0.006(6) 0.000(9) -0.001(8)
C205 0.053(8) 0.064(16) 0.022(13) -0.015(7) -0.013(7) 0.015(7)
C206 0.054(9) 0.042(10) 0.019(10) -0.010(7) -0.017(5) 0.018(8)

loop_
_atom_type_symbol
_atom_type_description
_atom_type_scat_dispersion_real
_atom_type_scat_dispersion_imag
_atom_type_scat_source
C C 0.0033 0.0016 'International Tables Vol C Tables 4.2.6.8 and 6.1.1.4'
H H 0.0000 0.0000 'International Tables Vol C Tables 4.2.6.8 and 6.1.1.4'
N N 0.0061 0.0033 'International Tables Vol C Tables 4.2.6.8 and 6.1.1.4'
O O 0.0106 0.0060 'International Tables Vol C Tables 4.2.6.8 and 6.1.1.4'
Si Si 0.0817 0.0704 'International Tables Vol C Tables 4.2.6.8 and 6.1.1.4'
Cl Cl 0.1484 0.1585 'International Tables Vol C Tables 4.2.6.8 and 6.1.1.4'

loop_
_geom_angle_atom_site_label_1
_geom_angle_atom_site_label_2
_geom_angle_atom_site_label_3
_geom_angle
_geom_angle_site_symmetry_1
_geom_angle_site_symmetry_3
C2 C1 C6 119.7(2) . .
C2 C1 C7 119.5(2) . .
C6 C1 C7 120.9(2) . .
C3 C2 C1 119.5(3) . .
C3 C2 H2 120.3 . .
C1 C2 H2 120.3 . .
C4 C3 C2 120.5(3) . .
C4 C3 H3 119.7 . .
C2 C3 H3 119.7 . .
C3 C4 C5 120.2(3) . .
C3 C4 H4 119.9 . .
C5 C4 H4 119.9 . .
C6 C5 C4 119.9(3) . .
C6 C5 H5 120.1 . .
C4 C5 H5 120.1 . .
C5 C6 C1 120.3(3) . .
C5 C6 H6 119.8 . .
C1 C6 H6 119.8 . .
N1 C7 N2 107.8(2) . .
N1 C7 C1 126.5(2) . .
N2 C7 C1 125.6(2) . .
N2 C8 C10 110.3(2) . .
N2 C8 C9 111.5(2) . .
C10 C8 C9 109.3(2) . .
N2 C8 C11 109.2(2) . .
C10 C8 C11 109.1(2) . .
C9 C8 C11 107.4(2) . .
C8 C9 H9A 109.5 . .
C8 C9 H9B 109.5 . .
H9A C9 H9B 109.5 . .
C8 C9 H9C 109.5 . .
H9A C9 H9C 109.5 . .
H9B C9 H9C 109.5 . .
C8 C10 H10A 109.5 . .
C8 C10 H10B 109.5 . .
H10A C10 H10B 109.5 . .
C8 C10 H10C 109.5 . .
H10A C10 H10C 109.5 . .
H10B C10 H10C 109.5 . .
C8 C11 H11A 109.5 . .
C8 C11 H11B 109.5 . .
H11A C11 H11B 109.5 . .
C8 C11 H11C 109.5 . .
H11A C11 H11C 109.5 . .
H11B C11 H11C 109.5 . .
N1 C12 C14 111.0(2) . .
N1 C12 C15 106.7(2) . .
C14 C12 C15 109.4(3) . .
N1 C12 C13 112.0(2) . .
C14 C12 C13 110.0(3) . .
C15 C12 C13 107.6(2) . .
C12 C13 H13A 109.5 . .
C12 C13 H13B 109.5 . .
H13A C13 H13B 109.5 . .
C12 C13 H13C 109.5 . .
H13A C13 H13C 109.5 . .
H13B C13 H13C 109.5 . .
C12 C14 H14A 109.5 . .
C12 C14 H14B 109.5 . .
H14A C14 H14B 109.5 . .
C12 C14 H14C 109.5 . .
H14A C14 H14C 109.5 . .
H14B C14 H14C 109.5 . .
C12 C15 H15A 109.5 . .
C12 C15 H15B 109.5 . .
H15A C15 H15B 109.5 . .
C12 C15 H15C 109.5 . .
H15A C15 H15C 109.5 . .
H15B C15 H15C 109.5 . .
C17 C16 C19 118.1(2) . 2_665
C17 C16 Si1 130.3(2) . .
C19 C16 Si1 111.38(17) 2_665 .
C7 N1 C12 129.0(2) . .
C7 N1 Si1 88.81(15) . .
C12 N1 Si1 136.81(18) . .
C7 N2 C8 126.2(2) . .
C7 N2 Si1 94.14(15) . .
C8 N2 Si1 135.86(16) . .
N3 Si1 N2 105.96(10) . .
N3 Si1 C16 86.10(10) . .
N2 Si1 C16 117.48(10) . .
N3 Si1 N1 174.55(10) . .
N2 Si1 N1 69.06(9) . .
C16 Si1 N1 98.12(10) . .
N3 Si1 Cl1 90.17(8) . .
N2 Si1 Cl1 114.27(8) . .
C16 Si1 Cl1 127.06(9) . .
N1 Si1 Cl1 90.02(8) . .
N3 Si1 H1 102(3) . .
N2 Si1 H1 107(2) . .
C16 Si1 H1 131(2) . .
N1 Si1 H1 78(3) . .
Cl1 Si1 H1 13(3) . .
Si1 Cl1 H1 23(4) . .
C19 N3 N3 110.5(2) . 2_665
C19 N3 Si1 134.02(18) . .
N3 N3 Si1 115.5(2) 2_665 .
C18 C17 C16 121.4(2) . .
C18 C17 H17 119.3 . .
C16 C17 H17 119.3 . .
C17 C18 C21 119.7(2) . 2_665
C17 C18 H18 120.2 . .
C21 C18 H18 120.2 2_665 .
N3 C19 C20 122.8(2) . .
N3 C19 C16 116.5(2) . 2_665
C20 C19 C16 120.6(2) . 2_665
C21 C20 C19 119.2(2) . .
C21 C20 H20 120.4 . .
C19 C20 H20 120.4 . .
C20 C21 C18 120.8(2) . 2_665
C20 C21 H21 119.6 . .
C18 C21 H21 119.6 2_665 .
C101 C100 H10D 109.5 . .
C101 C100 H10E 109.5 . .
H10D C100 H10E 109.5 . .
C101 C100 H10F 109.5 . .
H10D C100 H10F 109.5 . .
H10E C100 H10F 109.5 . .
C106 C101 C102 118.3(15) . .
C106 C101 C100 118.1(16) . .
C102 C101 C100 123.6(15) . .
C103 C102 C101 120.4(14) . .
C103 C102 H102 119.8 . .
C101 C102 H102 119.8 . .
C104 C103 C102 120.6(16) . .
C104 C103 H103 119.7 . .
C102 C103 H103 119.7 . .
C105 C104 C103 120(2) . .
C105 C104 H104 120.2 . .
C103 C104 H104 120.2 . .
C104 C105 C106 122.4(18) . .
C104 C105 H105 118.8 . .
C106 C105 H105 118.8 . .
C105 C106 C101 118.7(15) . .
C105 C106 H106 120.6 . .
C101 C106 H106 120.6 . .
C201 C200 H20A 109.5 . .
C201 C200 H20B 109.5 . .
H20A C200 H20B 109.5 . .
C201 C200 H20C 109.5 . .
H20A C200 H20C 109.5 . .
H20B C200 H20C 109.5 . .
C206 C201 C202 118.6(14) . .
C206 C201 C200 118.6(13) . .
C202 C201 C200 122.8(13) . .
C203 C202 C201 119.9(13) . .
C203 C202 H202 120.1 . .
C201 C202 H202 120.1 . .
C204 C203 C202 120.5(14) . .
C204 C203 H203 119.8 . .
C202 C203 H203 119.8 . .
C203 C204 C205 120.7(18) . .
C203 C204 H204 119.7 . .
C205 C204 H204 119.7 . .
C204 C205 C206 121.1(17) . .
C204 C205 H205 119.4 . .
C206 C205 H205 119.4 . .
C205 C206 C201 119.2(14) . .
C205 C206 H206 120.4 . .
C201 C206 H206 120.4 . .

loop_
_geom_bond_atom_site_label_1
_geom_bond_atom_site_label_2
_geom_bond_distance
_geom_bond_site_symmetry_2
C1 C2 1.395(4) .
C1 C6 1.396(4) .
C1 C7 1.490(3) .
C2 C3 1.392(4) .
C2 H2 0.9500 .
C3 C4 1.382(5) .
C3 H3 0.9500 .
C4 C5 1.386(5) .
C4 H4 0.9500 .
C5 C6 1.386(4) .
C5 H5 0.9500 .
C6 H6 0.9500 .
C7 N1 1.311(3) .
C7 N2 1.362(3) .
C8 N2 1.502(3) .
C8 C10 1.530(3) .
C8 C9 1.531(3) .
C8 C11 1.533(4) .
C9 H9A 0.9800 .
C9 H9B 0.9800 .
C9 H9C 0.9800 .
C10 H10A 0.9800 .
C10 H10B 0.9800 .
C10 H10C 0.9800 .
C11 H11A 0.9800 .
C11 H11B 0.9800 .
C11 H11C 0.9800 .
C12 N1 1.485(3) .
C12 C14 1.526(4) .
C12 C15 1.532(4) .
C12 C13 1.533(4) .
C13 H13A 0.9800 .
C13 H13B 0.9800 .
C13 H13C 0.9800 .
C14 H14A 0.9800 .
C14 H14B 0.9800 .
C14 H14C 0.9800 .
C15 H15A 0.9800 .
C15 H15B 0.9800 .
C15 H15C 0.9800 .
C16 C17 1.399(3) .
C16 C19 1.409(3) 2_665
C16 Si1 1.855(3) .
N1 Si1 1.980(2) .
N2 Si1 1.822(2) .
Si1 N3 1.811(2) .
Si1 Cl1 2.1507(15) .
Si1 H1 1.44(7) .
Cl1 H1 0.81(7) .
N3 C19 1.372(3) .
N3 N3 1.426(4) 2_665
C17 C18 1.376(4) .
C17 H17 0.9500 .
C18 C21 1.394(4) 2_665
C18 H18 0.9500 .
C19 C20 1.401(4) .
C19 C16 1.409(3) 2_665
C20 C21 1.384(4) .
C20 H20 0.9500 .
C21 C18 1.394(4) 2_665
C21 H21 0.9500 .
C100 C101 1.47(2) .
C100 H10D 0.9800 .
C100 H10E 0.9800 .
C100 H10F 0.9800 .
C101 C106 1.407(15) .
C101 C102 1.409(12) .
C102 C103 1.388(13) .
C102 H102 0.9500 .
C103 C104 1.363(18) .
C103 H103 0.9500 .
C104 C105 1.363(17) .
C104 H104 0.9500 .
C105 C106 1.388(14) .
C105 H105 0.9500 .
C106 H106 0.9500 .
C200 C201 1.47(2) .
C200 H20A 0.9800 .
C200 H20B 0.9800 .
C200 H20C 0.9800 .
C201 C206 1.408(15) .
C201 C202 1.410(12) .
C202 C203 1.387(12) .
C202 H202 0.9500 .
C203 C204 1.362(17) .
C203 H203 0.9500 .
C204 C205 1.362(16) .
C204 H204 0.9500 .
C205 C206 1.389(13) .
C205 H205 0.9500 .
C206 H206 0.9500 .

loop_
_geom_torsion_atom_site_label_1
_geom_torsion_atom_site_label_2
_geom_torsion_atom_site_label_3
_geom_torsion_atom_site_label_4
_geom_torsion
_geom_torsion_site_symmetry_1
_geom_torsion_site_symmetry_4
C6 C1 C2 C3 -1.1(4) . .
C7 C1 C2 C3 177.6(2) . .
C1 C2 C3 C4 1.9(4) . .
C2 C3 C4 C5 -1.1(4) . .
C3 C4 C5 C6 -0.5(4) . .
C4 C5 C6 C1 1.3(4) . .
C2 C1 C6 C5 -0.5(4) . .
C7 C1 C6 C5 -179.2(2) . .
C2 C1 C7 N1 -106.7(3) . .
C6 C1 C7 N1 72.0(4) . .
C2 C1 C7 N2 68.9(3) . .
C6 C1 C7 N2 -112.4(3) . .
N2 C7 N1 C12 -161.1(2) . .
C1 C7 N1 C12 15.1(4) . .
N2 C7 N1 Si1 -4.02(19) . .
C1 C7 N1 Si1 172.3(2) . .
C14 C12 N1 C7 55.8(4) . .
C15 C12 N1 C7 174.9(3) . .
C13 C12 N1 C7 -67.7(3) . .
C14 C12 N1 Si1 -89.6(3) . .
C15 C12 N1 Si1 29.5(3) . .
C13 C12 N1 Si1 147.0(2) . .
N1 C7 N2 C8 -156.5(2) . .
C1 C7 N2 C8 27.2(4) . .
N1 C7 N2 Si1 4.4(2) . .
C1 C7 N2 Si1 -171.9(2) . .
C10 C8 N2 C7 -93.7(3) . .
C9 C8 N2 C7 27.9(3) . .
C11 C8 N2 C7 146.5(2) . .
C10 C8 N2 Si1 114.2(2) . .
C9 C8 N2 Si1 -124.1(2) . .
C11 C8 N2 Si1 -5.6(3) . .
C7 N2 Si1 N3 174.73(14) . .
C8 N2 Si1 N3 -27.5(2) . .
C7 N2 Si1 C16 -91.31(17) . .
C8 N2 Si1 C16 66.4(3) . .
C7 N2 Si1 N1 -2.96(14) . .
C8 N2 Si1 N1 154.8(3) . .
C7 N2 Si1 Cl1 77.13(15) . .
C8 N2 Si1 Cl1 -125.1(2) . .
C17 C16 Si1 N3 174.2(3) . .
C19 C16 Si1 N3 -0.57(18) 2_665 .
C17 C16 Si1 N2 68.3(3) . .
C19 C16 Si1 N2 -106.54(19) 2_665 .
C17 C16 Si1 N1 -2.3(3) . .
C19 C16 Si1 N1 -177.10(18) 2_665 .
C17 C16 Si1 Cl1 -98.5(2) . .
C19 C16 Si1 Cl1 86.7(2) 2_665 .
C7 N1 Si1 N3 -21.0(11) . .
C12 N1 Si1 N3 132.7(10) . .
C7 N1 Si1 N2 3.06(15) . .
C12 N1 Si1 N2 156.9(3) . .
C7 N1 Si1 C16 119.46(16) . .
C12 N1 Si1 C16 -86.7(3) . .
C7 N1 Si1 Cl1 -113.04(15) . .
C12 N1 Si1 Cl1 40.8(2) . .
N2 Si1 N3 C19 -62.1(3) . .
C16 Si1 N3 C19 -179.6(3) . .
N1 Si1 N3 C19 -38.7(12) . .
Cl1 Si1 N3 C19 53.3(2) . .
N2 Si1 N3 N3 117.8(2) . 2_665
C16 Si1 N3 N3 0.3(2) . 2_665
N1 Si1 N3 N3 141.1(10) . 2_665
Cl1 Si1 N3 N3 -126.9(2) . 2_665
C19 C16 C17 C18 -3.1(4) 2_665 .
Si1 C16 C17 C18 -177.6(2) . .
C16 C17 C18 C21 -1.4(4) . 2_665
N3 N3 C19 C20 -178.7(3) 2_665 .
Si1 N3 C19 C20 1.2(4) . .
N3 N3 C19 C16 0.6(4) 2_665 2_665
Si1 N3 C19 C16 -179.54(19) . 2_665
N3 C19 C20 C21 -176.4(2) . .
C16 C19 C20 C21 4.3(4) 2_665 .
C19 C20 C21 C18 0.3(4) . 2_665
C106 C101 C102 C103 0(3) . .
C100 C101 C102 C103 -180(2) . .
C101 C102 C103 C104 1(5) . .
C102 C103 C104 C105 -3(6) . .
C103 C104 C105 C106 4(6) . .
C104 C105 C106 C101 -3(6) . .
C102 C101 C106 C105 1(4) . .
C100 C101 C106 C105 -179(3) . .
C206 C201 C202 C203 2(2) . .
C200 C201 C202 C203 -179.3(18) . .
C201 C202 C203 C204 0(4) . .
C202 C203 C204 C205 -1(4) . .
C203 C204 C205 C206 0(4) . .
C204 C205 C206 C201 2(4) . .
C202 C201 C206 C205 -3(3) . .
C200 C201 C206 C205 178.4(18) . .
